data_4324202
loop_
_publ_author_name
'Ana C. Coelho'
'Mariela Nolasco'
'Salete S. Balula'
'Margarida M. Antunes'
'Cl\'audia C. L. Pereira'
'Filipe A. Almeida Paz'
'Anabela A. Valente'
'Martyn Pillinger'
'Paulo Ribeiro-Claro'
'Jacek Klinowski'
'Isabel S. Gon\,calves'

_publ_contact_author_address
; Department of Chemistry
  University of Aveiro
  CICECO
  3810-193
  Aveiro
  Portugal
;
_publ_contact_author_email igoncalves@dq.ua.pt
_publ_contact_author_fax '+351 234 370084'
_publ_contact_author_name 'Professor Isabel Goncalves'
_publ_contact_author_phone '+351 234 378190'
_publ_section_title
;
 Chemistry and Catalytic Activity of Molybdenum(VI)-Pyrazolylpyridine
 Complexes in Olefin Epoxidation. Crystal Structures of Monomeric Dioxo,
 Dioxo-\m-oxo, and Oxodiperoxo Derivatives
;
_journal_name_full 'Inorganic Chemistry'
_journal_page_first 525
_journal_page_last 538
_journal_paper_doi 10.1021/ic101384p
_journal_volume 50
_journal_year 2011
_chemical_formula_moiety 'C16 H14 Cl2 Mo2 N6 O5, C2 H3 N'
_chemical_formula_sum 'C18 H17 Cl2 Mo2 N7 O5'
_chemical_formula_weight 674.17
_chemical_name_systematic
; 
 ? 
;
_space_group_IT_number 14
_symmetry_cell_setting monoclinic
_symmetry_space_group_name_Hall '-P 2ybc'
_symmetry_space_group_name_H-M 'P 1 21/c 1'
_atom_sites_solution_hydrogens mixed
_atom_sites_solution_primary direct
_atom_sites_solution_secondary difmap
_audit_creation_date '06 February 2010'
_audit_creation_method 'SHELXL-97, manual editing plus enCIFer'
_cell_angle_alpha 90.00
_cell_angle_beta 93.74(3)
_cell_angle_gamma 90.00
_cell_formula_units_Z 4
_cell_length_a 10.856(2)
_cell_length_b 12.715(3)
_cell_length_c 16.935(3)
_cell_measurement_reflns_used 10685
_cell_measurement_temperature 120(2)
_cell_measurement_theta_max 27.48
_cell_measurement_theta_min 1.02
_cell_volume 2332.6(8)
_computing_cell_refinement 'HKL Scalepack (Otwinowski & Minor 1997)'
_computing_data_collection 'Collect (Nonius 1998)'
_computing_data_reduction
;
 HKL Denzo and Scalepack (Otwinowski & Minor 1997)
;
_computing_molecular_graphics 'SHELXTL (Bruker 2001)'
_computing_publication_material 'SHELXTL (Bruker 2001)'
_computing_structure_refinement 'SHELXTL (Bruker 2001)'
_computing_structure_solution 'SIR-92 (Altomare at al. 1994)'
_diffrn_ambient_temperature 120(2)
_diffrn_measured_fraction_theta_full 0.993
_diffrn_measured_fraction_theta_max 0.993
_diffrn_measurement_device_type 'Nonius Kappa CCD'
_diffrn_measurement_method 'Thin slice \w and \f scans'
_diffrn_radiation_source 'fine-focus sealed tube'
_diffrn_radiation_type MoK\a
_diffrn_radiation_wavelength 0.71073
_diffrn_reflns_av_R_equivalents 0.0340
_diffrn_reflns_av_sigmaI/netI 0.0422
_diffrn_reflns_limit_h_max 14
_diffrn_reflns_limit_h_min -14
_diffrn_reflns_limit_k_max 16
_diffrn_reflns_limit_k_min -16
_diffrn_reflns_limit_l_max 21
_diffrn_reflns_limit_l_min -18
_diffrn_reflns_number 12968
_diffrn_reflns_theta_full 27.51
_diffrn_reflns_theta_max 27.51
_diffrn_reflns_theta_min 3.54
_diffrn_standards_number 0
_exptl_absorpt_coefficient_mu 1.350
_exptl_absorpt_correction_T_max 0.896
_exptl_absorpt_correction_T_min 0.831
_exptl_absorpt_correction_type multi-scan
_exptl_absorpt_process_details
;
 Sortav (Blessing 1995)
;
_exptl_crystal_colour Brown
_exptl_crystal_density_diffrn 1.920
_exptl_crystal_description Block
_exptl_crystal_F_000 1328
_exptl_crystal_size_max 0.21
_exptl_crystal_size_mid 0.12
_exptl_crystal_size_min 0.07
_refine_diff_density_max 1.360
_refine_diff_density_min -1.020
_refine_diff_density_rms 0.140
_refine_ls_extinction_method none
_refine_ls_goodness_of_fit_ref 1.276
_refine_ls_hydrogen_treatment mixed
_refine_ls_matrix_type full
_refine_ls_number_parameters 288
_refine_ls_number_reflns 5328
_refine_ls_number_restraints 37
_refine_ls_restrained_S_all 1.274
_refine_ls_R_factor_all 0.0684
_refine_ls_R_factor_gt 0.0590
_refine_ls_shift/su_max 0.001
_refine_ls_shift/su_mean 0.000
_refine_ls_structure_factor_coef Fsqd
_refine_ls_weighting_details 'calc w=1/[\s^2^(Fo^2^)+(0.0000P)^2^+17.9162P] where P=(Fo^2^+2Fc^2^)/3'
_refine_ls_weighting_scheme calc
_refine_ls_wR_factor_gt 0.1289
_refine_ls_wR_factor_ref 0.1331
_reflns_number_gt 4683
_reflns_number_total 5328
_reflns_threshold_expression I>2\s(I)
_cod_data_source_file ic101384p_si_002.cif
_cod_data_source_block 3a
_cod_original_sg_symbol_H-M 'P 21/c'
_cod_database_code 4324202

loop_
_symmetry_equiv_pos_as_xyz
'x, y, z'
'-x, y+1/2, -z+1/2'
'-x, -y, -z'
'x, -y-1/2, z-1/2'

loop_
_atom_site_label
_atom_site_type_symbol
_atom_site_fract_x
_atom_site_fract_y
_atom_site_fract_z
_atom_site_U_iso_or_equiv
_atom_site_adp_type
_atom_site_occupancy
_atom_site_symmetry_multiplicity
_atom_site_calc_flag
_atom_site_refinement_flags
_atom_site_disorder_assembly
_atom_site_disorder_group
Mo1 Mo 0.03961(5) 0.66056(5) 0.23940(3) 0.02936(15) Uani 1 1 d D . .
Mo2 Mo 0.35672(5) 0.74056(4) 0.30483(3) 0.02516(14) Uani 1 1 d . . .
Cl1 Cl -0.16138(14) 0.63160(12) 0.16903(10) 0.0311(3) Uani 1 1 d . A .
Cl2 Cl 0.56342(14) 0.81374(13) 0.31650(9) 0.0315(3) Uani 1 1 d . A .
O1 O 0.2095(4) 0.6825(4) 0.2556(3) 0.0376(11) Uani 1 1 d . A .
O2 O -0.0148(5) 0.7678(5) 0.2857(3) 0.0493(14) Uani 1 1 d . A .
O3 O 0.0193(4) 0.5548(5) 0.3001(3) 0.0441(13) Uani 1 1 d . A .
O4 O 0.2999(4) 0.8287(4) 0.3687(3) 0.0389(11) Uani 1 1 d . A .
O5 O 0.4022(4) 0.6347(4) 0.3603(3) 0.0336(10) Uani 1 1 d . A .
N1A N 0.070(2) 0.7538(10) 0.1251(7) 0.0240(5) Uiso 0.541(6) 1 d PD A 1
N2A N 0.0891(13) 0.5493(9) 0.1384(7) 0.0240(5) Uiso 0.541(6) 1 d PD A 1
N3A N 0.1133(9) 0.4414(8) 0.1262(5) 0.0240(5) Uiso 0.541(6) 1 d PD A 1
H3C H 0.100(12) 0.389(8) 0.169(5) 0.036 Uiso 0.541(6) 1 d PD A 1
C1A C 0.0599(13) 0.8557(9) 0.1273(7) 0.0240(5) Uiso 0.541(6) 1 d PD A 1
H1A H 0.0375 0.8890 0.1746 0.029 Uiso 0.541(6) 1 calc PR A 1
C2A C 0.0808(10) 0.9155(9) 0.0622(6) 0.0240(5) Uiso 0.541(6) 1 d PD A 1
H2A H 0.0742 0.9900 0.0639 0.029 Uiso 0.541(6) 1 calc PR A 1
C3A C 0.1115(10) 0.8652(8) -0.0060(6) 0.0240(5) Uiso 0.541(6) 1 d PD A 1
H3A H 0.1245 0.9050 -0.0522 0.029 Uiso 0.541(6) 1 calc PR A 1
C4A C 0.1232(11) 0.7586(8) -0.0071(7) 0.0240(5) Uiso 0.541(6) 1 d PD A 1
H4A H 0.1427 0.7226 -0.0538 0.029 Uiso 0.541(6) 1 calc PR A 1
C5A C 0.106(4) 0.7053(14) 0.0616(14) 0.0240(5) Uiso 0.541(6) 1 d PD A 1
C6A C 0.120(2) 0.5918(13) 0.0672(12) 0.0240(5) Uiso 0.541(6) 1 d PD A 1
C7A C 0.1611(12) 0.5125(8) 0.0149(7) 0.0240(5) Uiso 0.541(6) 1 d PD A 1
H7A H 0.1877 0.5226 -0.0369 0.029 Uiso 0.541(6) 1 calc PR A 1
C8A C 0.1540(10) 0.4180(9) 0.0550(7) 0.0240(5) Uiso 0.541(6) 1 d PD A 1
H8A H 0.1739 0.3502 0.0361 0.029 Uiso 0.541(6) 1 calc PR A 1
N1B N 0.1039(15) 0.5575(10) 0.1376(7) 0.0240(5) Uiso 0.459(6) 1 d PD A 2
N2B N 0.067(3) 0.7630(11) 0.1290(8) 0.0240(5) Uiso 0.459(6) 1 d PD A 2
N3B N 0.0614(12) 0.8692(10) 0.1085(6) 0.0240(5) Uiso 0.459(6) 1 d PD A 2
H3D H 0.031(13) 0.917(10) 0.150(7) 0.036 Uiso 0.459(6) 1 d PD A 2
C1B C 0.1126(13) 0.4573(10) 0.1512(8) 0.0240(5) Uiso 0.459(6) 1 d PD A 2
H1B H 0.0935 0.4291 0.2009 0.029 Uiso 0.459(6) 1 calc PR A 2
C2B C 0.1500(11) 0.3934(10) 0.0926(7) 0.0240(5) Uiso 0.459(6) 1 d PD A 2
H2B H 0.1560 0.3196 0.1006 0.029 Uiso 0.459(6) 1 calc PR A 2
C3B C 0.1787(12) 0.4368(9) 0.0220(8) 0.0240(5) Uiso 0.459(6) 1 d PD A 2
H3B H 0.2063 0.3931 -0.0188 0.029 Uiso 0.459(6) 1 calc PR A 2
C4B C 0.1678(14) 0.5426(9) 0.0101(9) 0.0240(5) Uiso 0.459(6) 1 d PD A 2
H4B H 0.1871 0.5740 -0.0384 0.029 Uiso 0.459(6) 1 calc PR A 2
C5B C 0.128(2) 0.6012(16) 0.0707(14) 0.0240(5) Uiso 0.459(6) 1 d PD A 2
C6B C 0.107(4) 0.7135(16) 0.0626(16) 0.0240(5) Uiso 0.459(6) 1 d PD A 2
C7B C 0.1304(13) 0.7920(10) 0.0032(8) 0.0240(5) Uiso 0.459(6) 1 d PD A 2
H7B H 0.1606 0.7800 -0.0474 0.029 Uiso 0.459(6) 1 calc PR A 2
C8B C 0.0997(12) 0.8886(10) 0.0357(8) 0.0240(5) Uiso 0.459(6) 1 d PD A 2
H8B H 0.1049 0.9555 0.0112 0.029 Uiso 0.459(6) 1 calc PR A 2
N4 N 0.4293(5) 0.6873(4) 0.1842(3) 0.0271(11) Uani 1 1 d D A .
N5 N 0.3336(5) 0.8716(4) 0.2103(3) 0.0300(12) Uani 1 1 d D A .
N6 N 0.2965(5) 0.9738(4) 0.2155(3) 0.0355(13) Uani 1 1 d D . .
H6A H 0.267(7) 0.993(6) 0.268(2) 0.053 Uiso 1 1 d D . .
C9 C 0.4742(6) 0.5918(5) 0.1718(4) 0.0331(14) Uani 1 1 d D . .
H9 H 0.4720 0.5402 0.2123 0.040 Uiso 1 1 calc R A .
C10 C 0.5238(6) 0.5658(5) 0.1015(4) 0.0313(14) Uani 1 1 d D A .
H10 H 0.5576 0.4979 0.0938 0.038 Uiso 1 1 calc R . .
C11 C 0.5232(7) 0.6399(6) 0.0432(4) 0.0424(17) Uani 1 1 d D . .
H11 H 0.5575 0.6225 -0.0053 0.051 Uiso 1 1 calc R A .
C12 C 0.4758(6) 0.7369(6) 0.0517(4) 0.0372(15) Uani 1 1 d D A .
H12 H 0.4736 0.7869 0.0100 0.045 Uiso 1 1 calc R . .
C13 C 0.4306(5) 0.7598(6) 0.1239(3) 0.0329(15) Uani 1 1 d D . .
C14 C 0.3819(6) 0.8623(5) 0.1410(4) 0.0334(15) Uani 1 1 d D A .
C15 C 0.3755(7) 0.9626(6) 0.1001(4) 0.0436(18) Uani 1 1 d D . .
H15 H 0.4027 0.9788 0.0493 0.052 Uiso 1 1 calc R A .
C16 C 0.3210(6) 1.0292(5) 0.1517(4) 0.0341(15) Uani 1 1 d D A .
H16 H 0.3039 1.1018 0.1432 0.041 Uiso 1 1 calc R . .
N7 N 0.2247(7) 0.1619(5) 0.9937(4) 0.0512(17) Uani 1 1 d . . .
C17 C 0.2447(6) 0.1355(5) 0.9315(5) 0.0365(15) Uani 1 1 d . . .
C18 C 0.2681(7) 0.1022(6) 0.8517(5) 0.0418(17) Uani 1 1 d . . .
H18A H 0.2019 0.0551 0.8315 0.063 Uiso 1 1 calc R . .
H18B H 0.3473 0.0650 0.8525 0.063 Uiso 1 1 calc R . .
H18C H 0.2710 0.1640 0.8173 0.063 Uiso 1 1 calc R . .

loop_
_atom_site_aniso_label
_atom_site_aniso_U_11
_atom_site_aniso_U_22
_atom_site_aniso_U_33
_atom_site_aniso_U_23
_atom_site_aniso_U_13
_atom_site_aniso_U_12
Mo1 0.0261(3) 0.0439(3) 0.0188(2) 0.0011(2) 0.00655(19) -0.0060(2)
Mo2 0.0269(3) 0.0306(3) 0.0183(2) 0.0012(2) 0.00380(18) -0.0020(2)
Cl1 0.0255(7) 0.0268(7) 0.0410(8) 0.0050(6) 0.0031(6) -0.0040(6)
Cl2 0.0300(7) 0.0343(8) 0.0300(8) -0.0050(6) -0.0002(6) -0.0055(6)
O1 0.026(2) 0.060(3) 0.027(2) 0.005(2) -0.0011(18) -0.011(2)
O2 0.053(3) 0.063(4) 0.034(3) -0.019(3) 0.022(2) -0.015(3)
O3 0.038(3) 0.065(4) 0.030(2) 0.016(2) 0.008(2) -0.004(3)
O4 0.044(3) 0.042(3) 0.033(2) -0.002(2) 0.014(2) 0.004(2)
O5 0.040(3) 0.032(2) 0.028(2) 0.0038(19) -0.0030(19) 0.000(2)
N4 0.027(3) 0.032(3) 0.022(2) -0.007(2) 0.001(2) -0.004(2)
N5 0.034(3) 0.029(3) 0.026(3) 0.006(2) -0.005(2) -0.007(2)
N6 0.036(3) 0.032(3) 0.038(3) -0.004(3) 0.001(2) -0.001(2)
C9 0.031(3) 0.041(4) 0.026(3) 0.001(3) -0.004(2) -0.007(3)
C10 0.034(3) 0.030(3) 0.030(3) -0.006(3) -0.001(3) 0.003(3)
C11 0.037(4) 0.047(4) 0.042(4) -0.004(3) -0.002(3) -0.003(3)
C12 0.040(4) 0.042(4) 0.030(3) -0.003(3) 0.006(3) -0.007(3)
C13 0.024(3) 0.054(4) 0.021(3) 0.002(3) 0.002(2) -0.014(3)
C14 0.028(3) 0.041(4) 0.030(3) 0.006(3) -0.004(3) -0.013(3)
C15 0.035(4) 0.056(5) 0.039(4) 0.008(4) -0.004(3) -0.009(3)
C16 0.034(3) 0.022(3) 0.046(4) 0.005(3) 0.000(3) -0.002(3)
N7 0.065(5) 0.040(4) 0.048(4) 0.010(3) 0.004(3) 0.000(3)
C17 0.037(4) 0.020(3) 0.052(4) 0.007(3) -0.002(3) -0.002(3)
C18 0.034(4) 0.029(4) 0.064(5) -0.005(3) 0.009(3) 0.002(3)

loop_
_atom_type_symbol
_atom_type_description
_atom_type_scat_dispersion_real
_atom_type_scat_dispersion_imag
_atom_type_scat_source
C C 0.0033 0.0016 'International Tables Vol C Tables 4.2.6.8 and 6.1.1.4'
H H 0.0000 0.0000 'International Tables Vol C Tables 4.2.6.8 and 6.1.1.4'
N N 0.0061 0.0033 'International Tables Vol C Tables 4.2.6.8 and 6.1.1.4'
O O 0.0106 0.0060 'International Tables Vol C Tables 4.2.6.8 and 6.1.1.4'
Cl Cl 0.1484 0.1585 'International Tables Vol C Tables 4.2.6.8 and 6.1.1.4'
Mo Mo -1.6832 0.6857 'International Tables Vol C Tables 4.2.6.8 and 6.1.1.4'

loop_
_geom_angle_atom_site_label_1
_geom_angle_atom_site_label_2
_geom_angle_atom_site_label_3
_geom_angle
O2 Mo1 O3 106.9(3)
O2 Mo1 O1 100.5(2)
O3 Mo1 O1 101.2(2)
O2 Mo1 N1B 158.7(5)
O3 Mo1 N1B 93.4(4)
O1 Mo1 N1B 81.4(4)
O2 Mo1 N2A 159.8(4)
O3 Mo1 N2A 90.5(4)
O1 Mo1 N2A 85.7(4)
N1B Mo1 N2A 4.8(6)
O2 Mo1 N1A 92.8(4)
O3 Mo1 N1A 159.2(4)
O1 Mo1 N1A 81.4(7)
N1B Mo1 N1A 66.3(6)
N2A Mo1 N1A 69.0(5)
O2 Mo1 N2B 89.3(5)
O3 Mo1 N2B 162.5(5)
O1 Mo1 N2B 81.9(8)
N1B Mo1 N2B 69.9(5)
N2A Mo1 N2B 72.5(6)
N1A Mo1 N2B 3.5(7)
O2 Mo1 Cl1 91.14(19)
O3 Mo1 Cl1 91.64(17)
O1 Mo1 Cl1 159.30(14)
N1B Mo1 Cl1 81.6(4)
N2A Mo1 Cl1 77.9(4)
N1A Mo1 Cl1 81.0(6)
N2B Mo1 Cl1 81.2(8)
O5 Mo2 O4 106.0(2)
O5 Mo2 O1 98.1(2)
O4 Mo2 O1 101.8(2)
O5 Mo2 N5 165.8(2)
O4 Mo2 N5 86.5(2)
O1 Mo2 N5 85.76(19)
O5 Mo2 N4 98.7(2)
O4 Mo2 N4 154.6(2)
O1 Mo2 N4 79.99(19)
N5 Mo2 N4 68.34(19)
O5 Mo2 Cl2 91.44(16)
O4 Mo2 Cl2 93.86(18)
O1 Mo2 Cl2 158.55(14)
N5 Mo2 Cl2 80.68(14)
N4 Mo2 Cl2 79.60(13)
Mo1 O1 Mo2 156.3(3)
C1A N1A C5A 121.4(9)
C1A N1A Mo1 117.9(8)
C5A N1A Mo1 120.6(9)
C6A N2A N3A 101.1(8)
C6A N2A Mo1 119.2(9)
N3A N2A Mo1 139.2(9)
C8A N3A N2A 114.8(9)
C8A N3A H3C 125(8)
N2A N3A H3C 120(8)
N1A C1A C2A 120.6(10)
N1A C1A H1A 119.7
C2A C1A H1A 119.7
N1A C1A H3D 152(9)
C2A C1A H3D 87(9)
C1A C2A C3A 118.5(11)
C1A C2A H2A 120.7
C3A C2A H2A 120.7
C4A C3A C2A 120.1(11)
C4A C3A H3A 119.9
C2A C3A H3A 119.9
C3A C4A C5A 117.6(13)
C3A C4A H4A 121.2
C5A C4A H4A 121.2
N1A C5A C4A 121.6(15)
N1A C5A C6A 116.6(16)
C4A C5A C6A 122(2)
N2A C6A C7A 111.6(14)
N2A C6A C5A 114.4(15)
C7A C6A C5A 134(2)
C8A C7A C6A 106.1(12)
C8A C7A H7A 126.9
C6A C7A H7A 126.9
N3A C8A C7A 106.3(10)
N3A C8A H8A 126.9
C7A C8A H8A 126.9
C1B N1B C5B 123.8(10)
C1B N1B Mo1 116.5(9)
C5B N1B Mo1 119.7(11)
C6B N2B N3B 104.3(9)
C6B N2B Mo1 117.6(10)
N3B N2B Mo1 137.9(10)
C8B N3B N2B 113.2(11)
C8B N3B H3D 131(9)
N2B N3B H3D 115(9)
N1B C1B C2B 118.5(12)
N1B C1B H3C 164(8)
C2B C1B H3C 75(7)
N1B C1B H1B 120.8
C2B C1B H1B 120.8
H3C C1B H1B 46.9
C1B C2B C3B 119.4(12)
C3B C2B H3C 157(4)
C1B C2B H2B 120.3
C3B C2B H2B 120.3
H3C C2B H2B 82.0
C4B C3B C2B 120.2(12)
C4B C3B H3B 119.9
C2B C3B H3B 119.9
C5B C4B C3B 117.3(15)
C5B C4B H4B 121.4
C3B C4B H4B 121.4
N1B C5B C4B 120.9(17)
N1B C5B C6B 117.5(18)
C4B C5B C6B 122(2)
N2B C6B C5B 115.3(18)
N2B C6B C7B 109.2(16)
C5B C6B C7B 135(3)
C8B C7B C6B 106.0(14)
C8B C7B H7B 127.0
C6B C7B H7B 127.0
N3B C8B C7B 107.2(11)
N3B C8B H8B 126.4
C7B C8B H8B 126.4
C9 N4 C13 118.1(5)
C9 N4 Mo2 123.4(4)
C13 N4 Mo2 118.4(4)
C14 N5 N6 106.2(5)
C14 N5 Mo2 121.3(4)
N6 N5 Mo2 131.3(4)
C16 N6 N5 112.0(5)
C16 N6 H6A 134(5)
N5 N6 H6A 114(5)
N4 C9 C10 121.5(6)
N4 C9 H9 119.2
C10 C9 H9 119.2
C11 C10 C9 118.4(6)
C11 C10 H10 120.8
C9 C10 H10 120.8
C12 C11 C10 122.6(7)
C12 C11 H11 118.7
C10 C11 H11 118.7
C11 C12 C13 116.7(7)
C11 C12 H12 121.7
C13 C12 H12 121.7
N4 C13 C12 122.6(7)
N4 C13 C14 115.7(5)
C12 C13 C14 121.7(6)
N5 C14 C13 115.5(6)
N5 C14 C15 109.6(6)
C13 C14 C15 134.9(6)
C16 C15 C14 104.4(6)
C16 C15 H15 127.8
C14 C15 H15 127.8
N6 C16 C15 107.8(6)
N6 C16 H16 126.1
C15 C16 H16 126.1
N7 C17 C18 179.1(8)
C17 C18 H18A 109.5
C17 C18 H18B 109.5
H18A C18 H18B 109.5
C17 C18 H18C 109.5
H18A C18 H18C 109.5
H18B C18 H18C 109.5

loop_
_geom_bond_atom_site_label_1
_geom_bond_atom_site_label_2
_geom_bond_distance
Mo1 O2 1.699(5)
Mo1 O3 1.716(5)
Mo1 O1 1.868(4)
Mo1 N1B 2.309(5)
Mo1 N2A 2.309(5)
Mo1 N1A 2.313(5)
Mo1 N2B 2.313(5)
Mo1 Cl1 2.4449(18)
Mo2 O5 1.697(4)
Mo2 O4 1.702(5)
Mo2 O1 1.902(4)
Mo2 N5 2.313(5)
Mo2 N4 2.336(5)
Mo2 Cl2 2.4254(16)
N1A C1A 1.302(14)
N1A C5A 1.32(3)
N2A C6A 1.38(2)
N2A N3A 1.414(12)
N3A C8A 1.344(12)
N3A H3C 0.999(10)
C1A C2A 1.372(12)
C1A H1A 0.9500
C1A H3D 0.93(6)
C2A C3A 1.379(12)
C2A H2A 0.9500
C3A C4A 1.361(12)
C3A H3A 0.9500
C4A C5A 1.371(16)
C4A H4A 0.9500
C5A C6A 1.454(12)
C6A C7A 1.431(15)
C7A C8A 1.385(13)
C7A H7A 0.9500
C8A H8A 0.9500
N1B C1B 1.297(15)
N1B C5B 1.30(3)
N2B C6B 1.38(3)
N2B N3B 1.395(13)
N3B C8B 1.349(13)
N3B H3D 1.000(10)
C1B C2B 1.365(13)
C1B H3C 0.93(6)
C1B H1B 0.9500
C2B C3B 1.371(13)
C2B H2B 0.9500
C3B C4B 1.364(13)
C3B H3B 0.9500
C4B C5B 1.360(16)
C4B H4B 0.9500
C5B C6B 1.451(13)
C6B C7B 1.451(17)
C7B C8B 1.395(14)
C7B H7B 0.9500
C8B H8B 0.9500
N4 C9 1.331(8)
N4 C13 1.377(8)
N5 C14 1.322(8)
N5 N6 1.365(7)
N6 C16 1.332(8)
N6 H6A 1.00(5)
C9 C10 1.379(8)
C9 H9 0.9500
C10 C11 1.365(9)
C10 H10 0.9500
C11 C12 1.347(9)
C11 H11 0.9500
C12 C13 1.378(8)
C12 H12 0.9500
C13 C14 1.443(9)
C14 C15 1.451(9)
C15 C16 1.377(9)
C15 H15 0.9500
C16 H16 0.9500
N7 C17 1.138(10)
C17 C18 1.455(11)
C18 H18A 0.9800
C18 H18B 0.9800
C18 H18C 0.9800

loop_
_geom_hbond_atom_site_label_D
_geom_hbond_atom_site_label_H
_geom_hbond_atom_site_label_A
_geom_hbond_distance_DH
_geom_hbond_distance_HA
_geom_hbond_distance_DA
_geom_hbond_angle_DHA
_geom_hbond_site_symmetry_A
N3A H3C O2 0.999(10) 1.98(6) 2.906(11) 153(11) 2_545
N3B H3D O3 1.000(10) 2.04(6) 2.985(14) 158(13) 2
N6 H6A Cl1 1.00(5) 2.39(5) 3.221(6) 140(6) 2

loop_
_geom_torsion_atom_site_label_1
_geom_torsion_atom_site_label_2
_geom_torsion_atom_site_label_3
_geom_torsion_atom_site_label_4
_geom_torsion
O2 Mo1 O1 Mo2 19.5(8)
O3 Mo1 O1 Mo2 -90.2(7)
N1B Mo1 O1 Mo2 178.0(8)
N2A Mo1 O1 Mo2 -179.9(8)
N1A Mo1 O1 Mo2 110.8(8)
N2B Mo1 O1 Mo2 107.2(8)
Cl1 Mo1 O1 Mo2 142.6(4)
O5 Mo2 O1 Mo1 102.0(7)
O4 Mo2 O1 Mo1 -6.3(8)
N5 Mo2 O1 Mo1 -91.8(7)
N4 Mo2 O1 Mo1 -160.5(7)
Cl2 Mo2 O1 Mo1 -142.5(4)
O2 Mo1 N1A C1A 9.8(18)
O3 Mo1 N1A C1A 170.8(8)
O1 Mo1 N1A C1A -90.3(18)
N1B Mo1 N1A C1A -175(2)
N2A Mo1 N1A C1A -179(2)
Cl1 Mo1 N1A C1A 100.5(18)
O2 Mo1 N1A C5A -175(3)
O3 Mo1 N1A C5A -14(4)
O1 Mo1 N1A C5A 85(3)
N1B Mo1 N1A C5A 1(3)
N2A Mo1 N1A C5A -4(2)
Cl1 Mo1 N1A C5A -84(3)
O2 Mo1 N2A C6A 31(2)
O3 Mo1 N2A C6A -178.6(14)
O1 Mo1 N2A C6A -77.5(13)
N1B Mo1 N2A C6A -51(9)
N1A Mo1 N2A C6A 5.0(14)
N2B Mo1 N2A C6A 5.4(15)
Cl1 Mo1 N2A C6A 89.8(14)
O2 Mo1 N2A N3A -158.2(10)
O3 Mo1 N2A N3A -8.3(14)
O1 Mo1 N2A N3A 92.9(14)
N1B Mo1 N2A N3A 119(11)
N1A Mo1 N2A N3A 175.3(17)
N2B Mo1 N2A N3A 175.7(17)
Cl1 Mo1 N2A N3A -99.9(14)
C6A N2A N3A C8A -0.6(16)
Mo1 N2A N3A C8A -172.0(11)
C5A N1A C1A C2A 3(4)
Mo1 N1A C1A C2A 178.0(11)
N1A C1A C2A C3A 1(2)
C1A C2A C3A C4A -1.5(17)
C2A C3A C4A C5A -1(2)
C1A N1A C5A C4A -6(5)
Mo1 N1A C5A C4A 179(2)
C1A N1A C5A C6A 177(2)
Mo1 N1A C5A C6A 2(4)
C3A C4A C5A N1A 5(4)
C3A C4A C5A C6A -178(2)
N3A N2A C6A C7A 0.0(18)
Mo1 N2A C6A C7A 173.6(11)
N3A N2A C6A C5A -179(2)
Mo1 N2A C6A C5A -6(3)
N1A C5A C6A N2A 3(4)
C4A C5A C6A N2A -175(3)
N1A C5A C6A C7A -177(3)
C4A C5A C6A C7A 6(5)
N2A C6A C7A C8A 0.4(19)
C5A C6A C7A C8A 180(3)
N2A N3A C8A C7A 0.8(14)
C6A C7A C8A N3A -0.7(15)
O2 Mo1 N1B C1B -164.9(9)
O3 Mo1 N1B C1B -2.5(13)
O1 Mo1 N1B C1B 98.2(13)
N2A Mo1 N1B C1B -55(9)
N1A Mo1 N1B C1B -177.4(16)
N2B Mo1 N1B C1B -177.3(16)
Cl1 Mo1 N1B C1B -93.7(13)
O2 Mo1 N1B C5B 15(2)
O3 Mo1 N1B C5B 177.0(16)
O1 Mo1 N1B C5B -82.3(16)
N2A Mo1 N1B C5B 125(11)
N1A Mo1 N1B C5B 2.1(17)
N2B Mo1 N1B C5B 2.2(18)
Cl1 Mo1 N1B C5B 85.8(17)
O2 Mo1 N2B C6B -176(3)
O3 Mo1 N2B C6B -19(5)
O1 Mo1 N2B C6B 83(3)
N1B Mo1 N2B C6B -1(3)
N2A Mo1 N2B C6B -5(3)
Cl1 Mo1 N2B C6B -85(3)
O2 Mo1 N2B N3B 9(3)
O3 Mo1 N2B N3B 166.9(11)
O1 Mo1 N2B N3B -92(3)
N1B Mo1 N2B N3B -175(3)
Cl1 Mo1 N2B N3B 100(3)
C6B N2B N3B C8B -2(3)
Mo1 N2B N3B C8B 173(2)
C5B N1B C1B C2B 0(3)
Mo1 N1B C1B C2B 179.8(10)
N1B C1B C2B C3B 1(2)
C1B C2B C3B C4B -1(2)
C2B C3B C4B C5B 0(2)
C1B N1B C5B C4B -1(3)
Mo1 N1B C5B C4B 179.1(16)
C1B N1B C5B C6B 176(3)
Mo1 N1B C5B C6B -3(3)
C3B C4B C5B N1B 1(3)
C3B C4B C5B C6B -177(3)
N3B N2B C6B C5B 176(3)
Mo1 N2B C6B C5B 0(5)
N3B N2B C6B C7B 2(4)
Mo1 N2B C6B C7B -174(2)
N1B C5B C6B N2B 2(5)
C4B C5B C6B N2B 180(3)
N1B C5B C6B C7B 174(4)
C4B C5B C6B C7B -8(6)
N2B C6B C7B C8B -2(4)
C5B C6B C7B C8B -174(4)
N2B N3B C8B C7B 1(2)
C6B C7B C8B N3B 0(2)
O5 Mo2 N4 C9 8.3(5)
O4 Mo2 N4 C9 175.0(5)
O1 Mo2 N4 C9 -88.5(5)
N5 Mo2 N4 C9 -177.8(5)
Cl2 Mo2 N4 C9 98.1(5)
O5 Mo2 N4 C13 -168.9(4)
O4 Mo2 N4 C13 -2.1(7)
O1 Mo2 N4 C13 94.4(4)
N5 Mo2 N4 C13 5.0(4)
Cl2 Mo2 N4 C13 -79.0(4)
O5 Mo2 N5 C14 17.4(11)
O4 Mo2 N5 C14 168.8(5)
O1 Mo2 N5 C14 -89.0(5)
N4 Mo2 N5 C14 -8.1(4)
Cl2 Mo2 N5 C14 74.3(5)
O5 Mo2 N5 N6 -147.9(8)
O4 Mo2 N5 N6 3.6(5)
O1 Mo2 N5 N6 105.8(5)
N4 Mo2 N5 N6 -173.3(6)
Cl2 Mo2 N5 N6 -90.9(5)
C14 N5 N6 C16 -0.5(7)
Mo2 N5 N6 C16 166.4(4)
C13 N4 C9 C10 1.6(9)
Mo2 N4 C9 C10 -175.5(5)
N4 C9 C10 C11 -1.7(10)
C9 C10 C11 C12 -0.2(10)
C10 C11 C12 C13 2.0(10)
C9 N4 C13 C12 0.3(9)
Mo2 N4 C13 C12 177.6(5)
C9 N4 C13 C14 -179.4(5)
Mo2 N4 C13 C14 -2.1(7)
C11 C12 C13 N4 -2.1(10)
C11 C12 C13 C14 177.6(6)
N6 N5 C14 C13 178.4(5)
Mo2 N5 C14 C13 9.9(7)
N6 N5 C14 C15 0.0(7)
Mo2 N5 C14 C15 -168.5(4)
N4 C13 C14 N5 -4.8(8)
C12 C13 C14 N5 175.4(6)
N4 C13 C14 C15 173.1(7)
C12 C13 C14 C15 -6.7(11)
N5 C14 C15 C16 0.4(7)
C13 C14 C15 C16 -177.5(7)
N5 N6 C16 C15 0.8(8)
C14 C15 C16 N6 -0.7(7)
